data_4511191
loop_
_publ_author_name
'Han, Jie'
'Zhao, Liang'
'Yau, Chung-Wah'
'Mak, Thomas C. W.'

_publ_section_title
;
 Hydrogen-Bonded Networks Constructed with 5-Nitrobarbiturate
;
_journal_issue 1
_journal_name_full 'Crystal Growth &amp; Design'
_journal_page_first 308
_journal_paper_doi 10.1021/cg800487b
_journal_volume 9
_journal_year 2009
_chemical_formula_sum 'C22 H51 N9 O6 S2'
_chemical_formula_weight 601.84
_chemical_name_common '[2(C2H5)4N][(C4HN3O5)2][2(NH2)2CS]H2O'
_chemical_name_systematic
; 
 ? 
;
_space_group_IT_number 52
_symmetry_cell_setting orthorhombic
_symmetry_space_group_name_Hall '-P 2a 2bc'
_symmetry_space_group_name_H-M 'P n n a'
_atom_sites_solution_hydrogens geom
_atom_sites_solution_primary direct
_atom_sites_solution_secondary difmap
_audit_creation_method SHELXL-97
_cell_angle_alpha 90.00
_cell_angle_beta 90.00
_cell_angle_gamma 90.00
_cell_formula_units_Z 8
_cell_length_a 14.7130(13)
_cell_length_b 29.325(3)
_cell_length_c 14.9917(14)
_cell_measurement_temperature 293(2)
_cell_volume 6468.3(11)
_computing_structure_refinement 'SHELXL-97 (Sheldrick, 1997)'
_computing_structure_solution 'SHELXS-97 (Sheldrick, 1990)'
_diffrn_ambient_temperature 293(2)
_diffrn_measured_fraction_theta_full 0.999
_diffrn_measured_fraction_theta_max 0.999
_diffrn_radiation_monochromator graphite
_diffrn_radiation_source 'fine-focus sealed tube'
_diffrn_radiation_type MoK\a
_diffrn_radiation_wavelength 0.71073
_diffrn_reflns_av_R_equivalents 0.0528
_diffrn_reflns_av_sigmaI/netI 0.0392
_diffrn_reflns_limit_h_max 9
_diffrn_reflns_limit_h_min -19
_diffrn_reflns_limit_k_max 39
_diffrn_reflns_limit_k_min -38
_diffrn_reflns_limit_l_max 19
_diffrn_reflns_limit_l_min -20
_diffrn_reflns_number 43284
_diffrn_reflns_theta_full 28.31
_diffrn_reflns_theta_max 28.31
_diffrn_reflns_theta_min 1.53
_exptl_absorpt_coefficient_mu 0.213
_exptl_absorpt_correction_T_max 1.000000
_exptl_absorpt_correction_T_min 0.655137
_exptl_absorpt_correction_type multi-scan
_exptl_crystal_colour Yellow
_exptl_crystal_density_diffrn 1.236
_exptl_crystal_density_method 'not measured'
_exptl_crystal_description Block
_exptl_crystal_F_000 2608
_exptl_crystal_size_max 0.33
_exptl_crystal_size_mid 0.28
_exptl_crystal_size_min 0.19
_refine_diff_density_max 0.607
_refine_diff_density_min -0.602
_refine_diff_density_rms 0.058
_refine_ls_extinction_coef 0
_refine_ls_extinction_method none
_refine_ls_goodness_of_fit_ref 1.011
_refine_ls_hydrogen_treatment mixed
_refine_ls_matrix_type full
_refine_ls_number_parameters 376
_refine_ls_number_reflns 8035
_refine_ls_number_restraints 0
_refine_ls_restrained_S_all 1.011
_refine_ls_R_factor_all 0.1322
_refine_ls_R_factor_gt 0.0654
_refine_ls_shift/su_max 0.000
_refine_ls_shift/su_mean 0.000
_refine_ls_structure_factor_coef Fsqd
_refine_ls_weighting_details 'calc w=1/[\s^2^(Fo^2^)+(0.1081P)^2^+6.3049P] where P=(Fo^2^+2Fc^2^)/3'
_refine_ls_weighting_scheme calc
_refine_ls_wR_factor_gt 0.1916
_refine_ls_wR_factor_ref 0.2524
_reflns_number_gt 4044
_reflns_number_total 8035
_reflns_threshold_expression >2sigma(I)
_cod_data_source_file cg800487b_si_002.cif
_cod_data_source_block complex4
_cod_depositor_comments
;
The following automatic conversions were performed:

'_symmetry_cell_setting' value 'Orthorhombic' changed to
'orthorhombic' according to
/usr/data/users/saulius/automatic-downloads/retrospective/ACS/lib/dictionaries/cif_core.dic
dictionary named 'cif_core.dic' version 2.4.2 from 2011-04-26.

Automatic conversion script
Id: cif_fix_values 2281 2013-09-26 08:29:07Z andrius 
;
_cod_original_cell_volume 6468.4(10)
_cod_original_sg_symbol_H-M Pnna
_cod_database_code 4511191

loop_
_symmetry_equiv_pos_as_xyz
'x, y, z'
'-x+1/2, -y, z'
'-x+1/2, y+1/2, -z+1/2'
'x, -y+1/2, -z+1/2'
'-x, -y, -z'
'x-1/2, y, -z'
'x-1/2, -y-1/2, z-1/2'
'-x, y-1/2, z-1/2'

loop_
_atom_site_label
_atom_site_type_symbol
_atom_site_fract_x
_atom_site_fract_y
_atom_site_fract_z
_atom_site_U_iso_or_equiv
_atom_site_adp_type
_atom_site_occupancy
_atom_site_symmetry_multiplicity
_atom_site_calc_flag
_atom_site_refinement_flags
_atom_site_disorder_assembly
_atom_site_disorder_group
O1 O 0.5373(5) 0.38484(11) 1.0401(2) 0.189(3) Uani 1 1 d . . .
O2 O 0.5291(3) 0.44298(9) 0.9640(2) 0.0938(11) Uani 1 1 d . . .
O3 O 0.5008(2) 0.43615(9) 0.78999(17) 0.0705(8) Uani 1 1 d . . .
O4 O 0.5122(2) 0.29547(9) 0.67335(15) 0.0685(7) Uani 1 1 d . . .
O5 O 0.53119(17) 0.30340(7) 0.97173(14) 0.0553(6) Uani 1 1 d . . .
N1 N 0.5280(2) 0.40142(10) 0.96729(19) 0.0654(9) Uani 1 1 d . . .
N2 N 0.5079(2) 0.36661(10) 0.73069(18) 0.0579(7) Uani 1 1 d . . .
N3 N 0.52165(19) 0.30200(10) 0.82268(16) 0.0465(6) Uani 1 1 d . . .
H3N H 0.524(2) 0.2719(13) 0.829(3) 0.062(11) Uiso 1 1 d . . .
C1 C 0.5216(2) 0.37440(10) 0.8917(2) 0.0468(7) Uani 1 1 d . . .
C2 C 0.5098(2) 0.39451(12) 0.8033(2) 0.0513(8) Uani 1 1 d . . .
C3 C 0.5134(2) 0.32153(13) 0.7391(2) 0.0515(8) Uani 1 1 d . . .
C4 C 0.5251(2) 0.32566(10) 0.90194(19) 0.0425(7) Uani 1 1 d . . .
S1 S 0.52375(8) 0.30576(3) 0.34211(6) 0.0636(3) Uani 1 1 d . . .
C5 C 0.5207(2) 0.33273(10) 0.2413(2) 0.0462(7) Uani 1 1 d . . .
N4 N 0.5141(2) 0.37770(9) 0.2369(2) 0.0718(10) Uani 1 1 d . . .
H4A H 0.5116 0.3910 0.1858 0.086 Uiso 1 1 calc R . .
H4B H 0.5122 0.3936 0.2851 0.086 Uiso 1 1 calc R . .
N5 N 0.5234(2) 0.30935(9) 0.16646(17) 0.0576(8) Uani 1 1 d . . .
H5A H 0.5209 0.3233 0.1161 0.069 Uiso 1 1 calc R . .
H5B H 0.5277 0.2801 0.1679 0.069 Uiso 1 1 calc R . .
S2 S 0.54074(9) 0.44443(3) 0.41644(6) 0.0724(3) Uani 1 1 d . . .
C6 C 0.5199(2) 0.41828(12) 0.5164(2) 0.0528(8) Uani 1 1 d . . .
N6 N 0.5311(2) 0.37384(10) 0.5248(2) 0.0664(9) Uani 1 1 d . . .
H6 H 0.5221 0.3609 0.5755 0.080 Uiso 1 1 calc R . .
H6B H 0.5474 0.3578 0.4795 0.080 Uiso 1 1 calc R . .
N7 N 0.4950(2) 0.44187(10) 0.58676(19) 0.0640(8) Uani 1 1 d . . .
H7 H 0.4864 0.4283 0.6369 0.077 Uiso 1 1 calc R . .
H7B H 0.4874 0.4709 0.5826 0.077 Uiso 1 1 calc R . .
N8 N 0.27359(19) 0.25766(10) 0.49800(18) 0.0542(7) Uani 1 1 d . . .
C7 C 0.2033(3) 0.28136(14) 0.4415(3) 0.0684(10) Uani 1 1 d . . .
H7C H 0.1713 0.3033 0.4784 0.082 Uiso 1 1 calc R . .
H7D H 0.1593 0.2589 0.4216 0.082 Uiso 1 1 calc R . .
C8 C 0.2402(4) 0.30588(18) 0.3607(3) 0.1009(17) Uani 1 1 d . . .
H8 H 0.1910 0.3200 0.3289 0.151 Uiso 1 1 calc R . .
H8B H 0.2703 0.2844 0.3225 0.151 Uiso 1 1 calc R . .
H8C H 0.2826 0.3288 0.3794 0.151 Uiso 1 1 calc R . .
C9 C 0.3285(3) 0.22486(14) 0.4427(3) 0.0688(10) Uani 1 1 d . . .
H9B H 0.3753 0.2116 0.4803 0.083 Uiso 1 1 calc R . .
H9C H 0.3588 0.2418 0.3958 0.083 Uiso 1 1 calc R . .
C10 C 0.2747(4) 0.18657(16) 0.4004(3) 0.0927(15) Uani 1 1 d . . .
H10A H 0.3148 0.1673 0.3668 0.139 Uiso 1 1 calc R . .
H10B H 0.2294 0.1992 0.3614 0.139 Uiso 1 1 calc R . .
H10C H 0.2456 0.1689 0.4462 0.139 Uiso 1 1 calc R . .
C11 C 0.2219(3) 0.23381(14) 0.5714(3) 0.0659(10) Uani 1 1 d . . .
H11A H 0.1783 0.2132 0.5443 0.079 Uiso 1 1 calc R . .
H11B H 0.1877 0.2565 0.6046 0.079 Uiso 1 1 calc R . .
C12 C 0.2794(3) 0.20702(19) 0.6365(3) 0.0974(16) Uani 1 1 d . . .
H12A H 0.2409 0.1930 0.6803 0.146 Uiso 1 1 calc R . .
H12B H 0.3215 0.2272 0.6654 0.146 Uiso 1 1 calc R . .
H12C H 0.3124 0.1838 0.6049 0.146 Uiso 1 1 calc R . .
C13 C 0.3406(3) 0.29156(14) 0.5361(3) 0.0700(10) Uani 1 1 d . . .
H13A H 0.3854 0.2750 0.5707 0.084 Uiso 1 1 calc R . .
H13B H 0.3722 0.3061 0.4870 0.084 Uiso 1 1 calc R . .
C14 C 0.3000(3) 0.32824(16) 0.5946(3) 0.0883(14) Uani 1 1 d . . .
H14A H 0.3474 0.3480 0.6155 0.132 Uiso 1 1 calc R . .
H14B H 0.2701 0.3144 0.6446 0.132 Uiso 1 1 calc R . .
H14C H 0.2568 0.3456 0.5608 0.132 Uiso 1 1 calc R . .
N9 N 0.2500 0.0000 0.6542(3) 0.0701(13) Uani 1 2 d S . .
C17 C 0.3199(3) 0.02401(16) 0.5968(3) 0.0802(12) Uani 1 1 d . . .
H17A H 0.3494 0.0015 0.5593 0.096 Uiso 1 1 calc R . .
H17B H 0.3659 0.0370 0.6355 0.096 Uiso 1 1 calc R . .
C18 C 0.2822(4) 0.0616(2) 0.5374(5) 0.140(3) Uani 1 1 d . . .
H18A H 0.3307 0.0749 0.5035 0.210 Uiso 1 1 calc R . .
H18B H 0.2543 0.0847 0.5738 0.210 Uiso 1 1 calc R . .
H18C H 0.2377 0.0491 0.4976 0.210 Uiso 1 1 calc R . .
C19 C 0.3022(4) -0.0338(2) 0.7094(4) 0.140(3) Uani 1 1 d . . .
H19A H 0.3469 -0.0176 0.7447 0.168 Uiso 1 1 calc R . .
H19B H 0.3347 -0.0543 0.6697 0.168 Uiso 1 1 calc R . .
C20 C 0.2421(6) -0.0622(4) 0.7721(6) 0.241(6) Uani 1 1 d . . .
H20A H 0.2793 -0.0831 0.8051 0.362 Uiso 1 1 calc R . .
H20B H 0.1984 -0.0790 0.7376 0.362 Uiso 1 1 calc R . .
H20C H 0.2109 -0.0424 0.8127 0.362 Uiso 1 1 calc R . .
N10 N 0.2500 0.0000 0.1719(3) 0.0663(12) Uani 1 2 d S . .
C21 C 0.3194(4) 0.0252(3) 0.1148(5) 0.106(3) Uani 0.761(9) 1 d P A 2
C22 C 0.2701(6) 0.0618(3) 0.0520(6) 0.164(3) Uani 1 1 d . A 2
C21' C 0.3103(13) -0.0320(8) 0.1168(15) 0.101(9) Uani 0.239(9) 1 d P A 1
C23 C 0.1936(4) 0.0329(2) 0.2283(4) 0.087(2) Uani 0.761(9) 1 d P A 2
C24 C 0.2569(5) 0.0671(3) 0.2835(5) 0.157(3) Uani 1 1 d . A 2
C23' C 0.1769(14) -0.0275(9) 0.2272(15) 0.110(10) Uani 0.239(9) 1 d P A 1
O1W O 0.5286(2) 0.52772(9) 0.8527(2) 0.0866(9) Uani 1 1 d . . .
H1WA H 0.5122 0.5357 0.9043 0.104 Uiso 1 1 d . . .
H1WB H 0.5202 0.5002 0.8338 0.104 Uiso 1 1 d . . .

loop_
_atom_site_aniso_label
_atom_site_aniso_U_11
_atom_site_aniso_U_22
_atom_site_aniso_U_33
_atom_site_aniso_U_23
_atom_site_aniso_U_13
_atom_site_aniso_U_12
O1 0.480(9) 0.0505(17) 0.0360(17) 0.0006(13) -0.017(3) 0.006(3)
O2 0.170(3) 0.0502(15) 0.0617(19) 0.0024(13) -0.0191(19) 0.0084(17)
O3 0.103(2) 0.0596(15) 0.0485(14) 0.0168(12) 0.0047(13) 0.0130(14)
O4 0.095(2) 0.0803(17) 0.0297(12) -0.0035(11) -0.0046(12) 0.0030(14)
O5 0.0848(17) 0.0504(12) 0.0309(11) 0.0047(9) -0.0040(11) 0.0039(11)
N1 0.111(3) 0.0455(16) 0.0394(15) 0.0065(12) -0.0026(16) 0.0051(15)
N2 0.074(2) 0.0671(18) 0.0329(14) 0.0100(13) -0.0007(13) 0.0058(15)
N3 0.0584(17) 0.0523(16) 0.0288(12) 0.0028(11) -0.0016(11) 0.0017(13)
C1 0.058(2) 0.0502(17) 0.0319(15) 0.0057(12) 0.0005(13) 0.0024(14)
C2 0.058(2) 0.062(2) 0.0348(16) 0.0109(14) 0.0045(14) 0.0053(16)
C3 0.0528(19) 0.072(2) 0.0298(15) 0.0036(14) -0.0018(13) 0.0018(16)
C4 0.0457(17) 0.0517(16) 0.0301(14) 0.0020(12) -0.0017(12) 0.0030(13)
S1 0.1096(8) 0.0457(4) 0.0354(4) 0.0050(3) 0.0000(4) 0.0023(5)
C5 0.0525(18) 0.0454(16) 0.0406(16) 0.0046(13) 0.0006(14) -0.0008(14)
N4 0.131(3) 0.0434(15) 0.0414(16) 0.0041(12) -0.0037(17) 0.0026(17)
N5 0.093(2) 0.0459(15) 0.0340(14) 0.0017(11) -0.0032(14) 0.0006(14)
S2 0.1255(10) 0.0540(5) 0.0379(5) 0.0053(4) 0.0146(5) -0.0018(5)
C6 0.066(2) 0.0556(19) 0.0372(16) 0.0050(14) -0.0007(15) -0.0014(16)
N6 0.099(3) 0.0570(17) 0.0434(16) 0.0092(13) 0.0045(15) 0.0043(16)
N7 0.092(2) 0.0645(18) 0.0353(15) 0.0061(13) 0.0050(14) 0.0002(16)
N8 0.0473(16) 0.0655(17) 0.0496(16) -0.0027(13) -0.0029(12) 0.0002(13)
C7 0.060(2) 0.080(3) 0.065(2) 0.004(2) -0.0110(18) 0.005(2)
C8 0.101(4) 0.112(4) 0.090(4) 0.030(3) -0.018(3) 0.003(3)
C9 0.063(2) 0.079(3) 0.064(2) -0.009(2) 0.0027(19) 0.0083(19)
C10 0.099(4) 0.089(3) 0.090(3) -0.025(3) 0.006(3) 0.000(3)
C11 0.061(2) 0.079(3) 0.057(2) 0.0047(19) 0.0028(18) -0.0023(19)
C12 0.093(4) 0.122(4) 0.077(3) 0.034(3) -0.007(3) 0.001(3)
C13 0.062(2) 0.086(3) 0.063(2) -0.009(2) -0.0067(19) -0.012(2)
C14 0.088(3) 0.089(3) 0.088(3) -0.024(3) -0.001(3) -0.017(3)
N9 0.046(3) 0.105(4) 0.060(3) 0.000 0.000 -0.008(2)
C17 0.063(3) 0.100(3) 0.077(3) 0.001(2) 0.007(2) -0.003(2)
C18 0.110(5) 0.140(5) 0.171(6) 0.072(5) 0.000(4) -0.007(4)
C19 0.079(4) 0.214(7) 0.126(5) 0.093(5) -0.031(3) -0.033(4)
C20 0.135(6) 0.399(15) 0.189(8) 0.207(10) -0.049(6) -0.092(8)
N10 0.050(3) 0.084(3) 0.065(3) 0.000 0.000 0.010(2)
C21 0.074(4) 0.114(6) 0.131(6) 0.046(5) 0.033(4) 0.020(4)
C22 0.161(7) 0.168(7) 0.163(6) 0.099(6) 0.038(5) 0.046(5)
C21' 0.064(12) 0.14(2) 0.102(16) -0.067(14) 0.008(11) 0.018(12)
C23 0.073(4) 0.097(5) 0.090(5) -0.024(3) -0.005(3) 0.027(3)
C24 0.154(6) 0.163(6) 0.154(6) -0.087(5) -0.050(5) 0.038(5)
C23' 0.068(13) 0.17(2) 0.091(16) 0.054(15) 0.027(11) -0.002(13)
O1W 0.114(3) 0.0566(16) 0.089(2) 0.0060(15) 0.0197(18) -0.0092(15)

loop_
_atom_type_symbol
_atom_type_description
_atom_type_scat_dispersion_real
_atom_type_scat_dispersion_imag
_atom_type_scat_source
C C 0.0033 0.0016 'International Tables Vol C Tables 4.2.6.8 and 6.1.1.4'
H H 0.0000 0.0000 'International Tables Vol C Tables 4.2.6.8 and 6.1.1.4'
N N 0.0061 0.0033 'International Tables Vol C Tables 4.2.6.8 and 6.1.1.4'
O O 0.0106 0.0060 'International Tables Vol C Tables 4.2.6.8 and 6.1.1.4'
S S 0.1246 0.1234 'International Tables Vol C Tables 4.2.6.8 and 6.1.1.4'

loop_
_geom_angle_atom_site_label_1
_geom_angle_atom_site_label_2
_geom_angle_atom_site_label_3
_geom_angle
_geom_angle_site_symmetry_1
_geom_angle_site_symmetry_3
O1 N1 O2 116.1(3) . .
O1 N1 C1 121.2(3) . .
O2 N1 C1 122.6(3) . .
C3 N2 C2 121.3(3) . .
C4 N3 C3 125.2(3) . .
N1 C1 C4 118.6(3) . .
N1 C1 C2 121.3(3) . .
C4 C1 C2 120.1(3) . .
O3 C2 N2 117.3(3) . .
O3 C2 C1 123.7(3) . .
N2 C2 C1 119.0(3) . .
O4 C3 N2 122.2(3) . .
O4 C3 N3 117.6(3) . .
N2 C3 N3 120.2(3) . .
O5 C4 N3 117.8(3) . .
O5 C4 C1 128.1(3) . .
N3 C4 C1 114.1(3) . .
N5 C5 N4 118.6(3) . .
N5 C5 S1 120.9(2) . .
N4 C5 S1 120.5(3) . .
N7 C6 N6 118.6(3) . .
N7 C6 S2 121.1(3) . .
N6 C6 S2 120.2(3) . .
C9 N8 C7 110.7(3) . .
C9 N8 C11 112.1(3) . .
C7 N8 C11 106.1(3) . .
C9 N8 C13 106.2(3) . .
C7 N8 C13 110.9(3) . .
C11 N8 C13 111.0(3) . .
N8 C7 C8 115.1(4) . .
N8 C9 C10 115.1(3) . .
N8 C11 C12 115.4(3) . .
C14 C13 N8 115.5(3) . .
C19 N9 C19 113.2(7) . 2
C19 N9 C17 110.7(3) . 2
C19 N9 C17 105.8(3) 2 2
C19 N9 C17 105.8(3) . .
C19 N9 C17 110.7(3) 2 .
C17 N9 C17 110.7(5) 2 .
N9 C17 C18 115.0(4) . .
N9 C19 C20 113.6(5) . .
C21 N10 C21 111.7(7) 2 .
C21 N10 C23 104.7(3) 2 .
C21 N10 C23 111.6(4) . .
C21 N10 C23 111.6(4) 2 2
C21 N10 C23 104.7(3) . 2
C23 N10 C23 112.8(6) . 2
C21 N10 C21' 66.9(10) 2 2
C21 N10 C21' 77.8(8) . 2
C23 N10 C21' 66.2(10) . 2
C23 N10 C21' 177.5(8) 2 2
C21 N10 C21' 77.8(8) 2 .
C21 N10 C21' 66.9(10) . .
C23 N10 C21' 177.5(8) . .
C23 N10 C21' 66.2(10) 2 .
C21' N10 C21' 114.9(19) 2 .
C21 N10 C23' 65.8(10) 2 .
C21 N10 C23' 177.4(11) . .
C23 N10 C23' 70.2(10) . .
C23 N10 C23' 75.9(8) 2 .
C21' N10 C23' 101.6(11) 2 .
C21' N10 C23' 111.4(14) . .
C21 N10 C23' 177.4(11) 2 2
C21 N10 C23' 65.8(10) . 2
C23 N10 C23' 75.9(8) . 2
C23 N10 C23' 70.2(10) 2 2
C21' N10 C23' 111.4(14) 2 2
C21' N10 C23' 101.6(11) . 2
C23' N10 C23' 116.6(19) . 2
N10 C21 C22 110.6(5) . .
N10 C23 C24 111.5(5) . .

loop_
_geom_bond_atom_site_label_1
_geom_bond_atom_site_label_2
_geom_bond_distance
_geom_bond_site_symmetry_2
O1 N1 1.202(4) .
O2 N1 1.220(4) .
O3 C2 1.244(4) .
O4 C3 1.248(4) .
O5 C4 1.237(3) .
N1 C1 1.386(4) .
N2 C3 1.331(4) .
N2 C2 1.362(4) .
N3 C4 1.377(4) .
N3 C3 1.383(4) .
C1 C4 1.438(4) .
C1 C2 1.461(4) .
S1 C5 1.706(3) .
C5 N5 1.315(4) .
C5 N4 1.324(4) .
S2 C6 1.712(3) .
C6 N7 1.313(4) .
C6 N6 1.320(4) .
N8 C9 1.505(5) .
N8 C7 1.507(5) .
N8 C11 1.510(4) .
N8 C13 1.512(5) .
C7 C8 1.509(6) .
C9 C10 1.514(6) .
C11 C12 1.512(6) .
C13 C14 1.510(6) .
N9 C19 1.502(6) .
N9 C19 1.502(6) 2
N9 C17 1.514(5) 2
N9 C17 1.514(5) .
C17 C18 1.522(7) .
C19 C20 1.537(8) .
N10 C21 1.524(7) 2
N10 C21 1.524(7) .
N10 C23 1.527(6) .
N10 C23 1.527(6) 2
N10 C21' 1.534(17) 2
N10 C21' 1.534(17) .
N10 C23' 1.579(18) .
N10 C23' 1.579(18) 2
C21 C22 1.601(9) .
C23 C24 1.599(9) .

loop_
_geom_hbond_atom_site_label_D
_geom_hbond_atom_site_label_H
_geom_hbond_atom_site_label_A
_geom_hbond_distance_DH
_geom_hbond_distance_HA
_geom_hbond_distance_DA
_geom_hbond_angle_DHA
_geom_hbond_site_symmetry_A
N3 H3N O4 0.89(4) 1.98(4) 2.862(4) 170(4) 4_556
N4 H4A O1 0.86 2.22 2.978(4) 146.1 1_554
N4 H4A O1W 0.86 2.52 3.145(4) 130.0 5_666
N5 H5A O1 0.86 2.15 2.921(4) 149.4 1_554
N5 H5A O5 0.86 2.25 2.927(3) 136.0 1_554
N5 H5B S1 0.86 2.52 3.378(3) 172.6 4
N7 H7B S2 0.86 2.52 3.376(3) 175.2 5_666
O1W H1WA O2 0.843(3) 2.158(3) 3.002(4) 179.2(2) 5_667
O1W H1WA O1 0.843(3) 2.580(4) 3.178(5) 128.9(2) 5_667
N4 H4B S2 0.86 2.51 3.351(3) 167.7 .
N6 H6 N2 0.86 2.34 3.113(4) 149.4 .
N6 H6 O4 0.86 2.42 3.212(4) 153.5 .
N6 H6B S1 0.86 2.59 3.391(3) 156.0 .
N7 H7 O3 0.86 2.32 3.053(4) 143.8 .
N7 H7 N2 0.86 2.31 3.092(4) 150.7 .
O1W H1WB O3 0.863(3) 2.012(3) 2.875(4) 179.8(3) .
O1W H1WB O2 0.863(3) 2.578(3) 2.993(4) 110.7(2) .

loop_
_geom_torsion_atom_site_label_1
_geom_torsion_atom_site_label_2
_geom_torsion_atom_site_label_3
_geom_torsion_atom_site_label_4
_geom_torsion
_geom_torsion_site_symmetry_1
O1 N1 C1 C4 0.8(6) .
O2 N1 C1 C4 177.1(4) .
O1 N1 C1 C2 179.7(5) .
O2 N1 C1 C2 -4.0(6) .
C3 N2 C2 O3 -177.3(3) .
C3 N2 C2 C1 2.3(5) .
N1 C1 C2 O3 -3.3(5) .
C4 C1 C2 O3 175.6(3) .
N1 C1 C2 N2 177.1(3) .
C4 C1 C2 N2 -4.0(5) .
C2 N2 C3 O4 -179.6(3) .
C2 N2 C3 N3 -0.3(5) .
C4 N3 C3 O4 179.2(3) .
C4 N3 C3 N2 -0.2(5) .
C3 N3 C4 O5 178.9(3) .
C3 N3 C4 C1 -1.5(5) .
N1 C1 C4 O5 1.9(5) .
C2 C1 C4 O5 -177.0(3) .
N1 C1 C4 N3 -177.7(3) .
C2 C1 C4 N3 3.4(4) .
C9 N8 C7 C8 -55.4(5) .
C11 N8 C7 C8 -177.3(4) .
C13 N8 C7 C8 62.1(5) .
C7 N8 C9 C10 -61.6(5) .
C11 N8 C9 C10 56.7(4) .
C13 N8 C9 C10 178.0(4) .
C9 N8 C11 C12 58.4(4) .
C7 N8 C11 C12 179.3(4) .
C13 N8 C11 C12 -60.1(5) .
C9 N8 C13 C14 179.9(4) .
C7 N8 C13 C14 59.6(4) .
C11 N8 C13 C14 -58.1(5) .
C19 N9 C17 C18 -177.6(5) .
C19 N9 C17 C18 -54.6(6) 2
C17 N9 C17 C18 62.5(4) 2
C19 N9 C19 C20 59.2(6) 2
C17 N9 C19 C20 -59.4(8) 2
C17 N9 C19 C20 -179.4(6) .
C21 N10 C21 C22 59.7(6) 2
C23 N10 C21 C22 -57.1(8) .
C23 N10 C21 C22 -179.4(6) 2
C21' N10 C21 C22 0.9(12) 2
C21' N10 C21 C22 125.0(12) .
C23' N10 C21 C22 78(21) .
C23' N10 C21 C22 -119.5(12) 2
C21 N10 C23 C24 -172.5(6) 2
C21 N10 C23 C24 -51.5(7) .
C23 N10 C23 C24 66.0(5) 2
C21' N10 C23 C24 -116.5(11) 2
C21' N10 C23 C24 0(26) .
C23' N10 C23 C24 130.5(11) .
C23' N10 C23 C24 4.9(11) 2
